data_4335110
loop_
_publ_author_name
'Dan Yuan'
'Han Vinh Huynh'

_publ_section_title
;
 A Comparative Study on Dinuclear and Multinuclear Ni(II), Pd(II), and
 Pt(II) Complexes of a Thiolato-Functionalized, Benzannulated
 N-Heterocyclic Carbene Ligand
;
_journal_name_full 'Inorganic Chemistry'
_journal_page_first 6627
_journal_page_last 6634
_journal_paper_doi 10.1021/ic400672z
_journal_volume 52
_journal_year 2013
_chemical_formula_sum 'C32 H30 Br2 N4 Ni2 S2'
_chemical_formula_weight 811.96
_chemical_name_systematic
; 
 ? 
;
_space_group_IT_number 19
_symmetry_cell_setting orthorhombic
_symmetry_space_group_name_Hall 'P 2ac 2ab'
_symmetry_space_group_name_H-M 'P 21 21 21'
_atom_sites_solution_hydrogens geom
_atom_sites_solution_primary direct
_atom_sites_solution_secondary difmap
_audit_creation_method SHELXL-97
_cell_angle_alpha 90.00
_cell_angle_beta 90.00
_cell_angle_gamma 90.00
_cell_formula_units_Z 4
_cell_length_a 9.7788(4)
_cell_length_b 15.2048(6)
_cell_length_c 21.1848(8)
_cell_measurement_reflns_used 2628
_cell_measurement_temperature 296(2)
_cell_measurement_theta_max 21.96
_cell_measurement_theta_min 2.29
_cell_volume 3149.9(2)
_computing_cell_refinement 'Bruker SMART'
_computing_data_collection 'Bruker SMART'
_computing_data_reduction 'Bruker SAINT'
_computing_molecular_graphics 'Bruker SHELXTL'
_computing_publication_material 'Bruker SHELXTL'
_computing_structure_refinement 'SHELXL-97 (Sheldrick, 1997)'
_computing_structure_solution 'SHELXS-97 (Sheldrick, 1990)'
_diffrn_ambient_temperature 296(2)
_diffrn_measured_fraction_theta_full 0.999
_diffrn_measured_fraction_theta_max 0.999
_diffrn_measurement_device_type 'CCD area detector'
_diffrn_measurement_method 'phi and omega scans'
_diffrn_radiation_monochromator graphite
_diffrn_radiation_source 'fine-focus sealed tube'
_diffrn_radiation_type MoK\a
_diffrn_radiation_wavelength 0.71073
_diffrn_reflns_av_R_equivalents 0.0611
_diffrn_reflns_av_sigmaI/netI 0.0794
_diffrn_reflns_limit_h_max 12
_diffrn_reflns_limit_h_min -7
_diffrn_reflns_limit_k_max 19
_diffrn_reflns_limit_k_min -19
_diffrn_reflns_limit_l_max 25
_diffrn_reflns_limit_l_min -27
_diffrn_reflns_number 22429
_diffrn_reflns_theta_full 27.49
_diffrn_reflns_theta_max 27.49
_diffrn_reflns_theta_min 1.65
_exptl_absorpt_coefficient_mu 3.895
_exptl_absorpt_correction_T_max 0.6968
_exptl_absorpt_correction_T_min 0.6522
_exptl_absorpt_correction_type multi-scan
_exptl_absorpt_process_details 'Sadabs, (Sheldrick 2001)'
_exptl_crystal_colour RED
_exptl_crystal_density_diffrn 1.712
_exptl_crystal_density_meas ?
_exptl_crystal_description BLOCK
_exptl_crystal_F_000 1632
_exptl_crystal_size_max 0.12
_exptl_crystal_size_mid 0.10
_exptl_crystal_size_min 0.10
_refine_diff_density_max 0.576
_refine_diff_density_min -0.526
_refine_diff_density_rms 0.105
_refine_ls_abs_structure_details 'Flack H D (1983), Acta Cryst. A39, 876-881'
_refine_ls_abs_structure_Flack 0.055(12)
_refine_ls_extinction_method none
_refine_ls_goodness_of_fit_ref 0.989
_refine_ls_hydrogen_treatment mixed
_refine_ls_matrix_type full
_refine_ls_number_parameters 379
_refine_ls_number_reflns 7215
_refine_ls_number_restraints 0
_refine_ls_restrained_S_all 0.989
_refine_ls_R_factor_all 0.0828
_refine_ls_R_factor_gt 0.0508
_refine_ls_shift/su_max 0.001
_refine_ls_shift/su_mean 0.000
_refine_ls_structure_factor_coef Fsqd
_refine_ls_weighting_details 'calc w=1/[\s^2^(Fo^2^)+(0.0510P)^2^+0.0000P] where P=(Fo^2^+2Fc^2^)/3'
_refine_ls_weighting_scheme calc
_refine_ls_wR_factor_gt 0.1051
_refine_ls_wR_factor_ref 0.1156
_reflns_number_gt 5138
_reflns_number_total 7215
_reflns_threshold_expression >2sigma(I)
_cod_data_source_file ic400672z_si_001_1.cif
_cod_data_source_block 8067
_cod_depositor_comments
;
The following automatic conversions were performed:

'_exptl_crystal_density_meas' value 'Not Measured' was changed to '?'
- the value is perceived as not measured.

Automatic conversion script
Id: cif_fix_values 3008 2015-01-20 13:52:24Z robertas 
;
_cod_database_code 4335110

loop_
_symmetry_equiv_pos_as_xyz
'x, y, z'
'-x+1/2, -y, z+1/2'
'-x, y+1/2, -z+1/2'
'x+1/2, -y+1/2, -z'

loop_
_atom_site_label
_atom_site_type_symbol
_atom_site_fract_x
_atom_site_fract_y
_atom_site_fract_z
_atom_site_U_iso_or_equiv
_atom_site_adp_type
_atom_site_occupancy
_atom_site_symmetry_multiplicity
_atom_site_calc_flag
_atom_site_refinement_flags
Ni1 Ni 0.28925(7) 0.81506(5) 0.42078(3) 0.03058(17) Uani 1 1 d .
Ni2 Ni 0.30839(7) 0.68870(5) 0.31760(3) 0.03148(18) Uani 1 1 d .
Br1 Br 0.43938(8) 0.93114(5) 0.42560(3) 0.0591(2) Uani 1 1 d .
Br2 Br 0.41196(8) 0.55277(4) 0.33365(3) 0.0534(2) Uani 1 1 d .
S1 S 0.18417(16) 0.69066(10) 0.40642(7) 0.0376(3) Uani 1 1 d .
S2 S 0.23554(15) 0.82419(10) 0.31854(7) 0.0352(3) Uani 1 1 d .
N1 N 0.2669(5) 0.8506(3) 0.5580(2) 0.0328(11) Uani 1 1 d .
N2 N 0.3462(5) 0.7210(3) 0.5352(2) 0.0335(11) Uani 1 1 d .
N3 N 0.3912(5) 0.6520(3) 0.1856(2) 0.0395(12) Uani 1 1 d .
N4 N 0.4771(5) 0.7708(3) 0.2252(2) 0.0325(11) Uani 1 1 d .
C1 C 0.3026(6) 0.7974(3) 0.5081(3) 0.0344(13) Uani 1 1 d .
C2 C 0.2864(6) 0.8058(4) 0.6149(2) 0.0362(13) Uani 1 1 d .
C3 C 0.2666(7) 0.8321(4) 0.6770(3) 0.0436(16) Uani 1 1 d .
H3 H 0.2331 0.8876 0.6870 0.052 Uiso 1 1 calc R
C4 C 0.2989(8) 0.7724(5) 0.7221(3) 0.0559(19) Uani 1 1 d .
H4 H 0.2862 0.7873 0.7642 0.067 Uiso 1 1 calc R
C5 C 0.3501(7) 0.6898(5) 0.7075(3) 0.0534(18) Uani 1 1 d .
H5 H 0.3711 0.6512 0.7401 0.064 Uiso 1 1 calc R
C6 C 0.3707(7) 0.6637(4) 0.6463(3) 0.0490(18) Uani 1 1 d .
H6 H 0.4062 0.6086 0.6364 0.059 Uiso 1 1 calc R
C7 C 0.3356(6) 0.7240(4) 0.6002(3) 0.0357(15) Uani 1 1 d .
C8 C 0.2130(6) 0.9399(4) 0.5520(3) 0.0366(13) Uani 1 1 d .
H8A H 0.1224 0.9414 0.5707 0.044 Uiso 1 1 calc R
H8B H 0.2033 0.9534 0.5075 0.044 Uiso 1 1 calc R
C9 C 0.2987(6) 1.0106(4) 0.5824(2) 0.0326(13) Uani 1 1 d .
C10 C 0.2406(7) 1.0889(4) 0.5980(3) 0.0399(15) Uani 1 1 d .
H10 H 0.1473 1.0968 0.5916 0.048 Uiso 1 1 calc R
C11 C 0.3163(8) 1.1570(4) 0.6231(3) 0.0506(18) Uani 1 1 d .
H11 H 0.2752 1.2107 0.6323 0.061 Uiso 1 1 calc R
C12 C 0.4539(9) 1.1445(5) 0.6344(3) 0.057(2) Uani 1 1 d .
H12 H 0.5061 1.1898 0.6514 0.068 Uiso 1 1 calc R
C13 C 0.5133(8) 1.0658(5) 0.6206(4) 0.066(2) Uani 1 1 d .
H13 H 0.6054 1.0568 0.6294 0.079 Uiso 1 1 calc R
C14 C 0.4376(7) 0.9999(4) 0.5938(3) 0.0522(18) Uani 1 1 d .
H14 H 0.4799 0.9472 0.5830 0.063 Uiso 1 1 calc R
C15 C 0.3761(7) 0.6444(4) 0.4977(3) 0.0465(17) Uani 1 1 d .
H15A H 0.4125 0.5982 0.5245 0.056 Uiso 1 1 calc R
H15B H 0.4446 0.6587 0.4662 0.056 Uiso 1 1 calc R
C16 C 0.2466(7) 0.6124(4) 0.4654(3) 0.0409(16) Uani 1 1 d .
H16A H 0.1762 0.6031 0.4970 0.049 Uiso 1 1 calc R
H16B H 0.2647 0.5564 0.4451 0.049 Uiso 1 1 calc R
C17 C 0.3950(6) 0.7030(4) 0.2384(2) 0.0324(13) Uani 1 1 d .
C18 C 0.4757(6) 0.6883(4) 0.1389(3) 0.0399(15) Uani 1 1 d .
C19 C 0.5068(8) 0.6621(4) 0.0774(3) 0.0531(19) Uani 1 1 d .
H19 H 0.4678 0.6123 0.0593 0.064 Uiso 1 1 calc R
C20 C 0.5988(9) 0.7144(5) 0.0448(3) 0.064(2) Uani 1 1 d .
H20 H 0.6214 0.6992 0.0036 0.077 Uiso 1 1 calc R
C21 C 0.6585(8) 0.7883(5) 0.0711(3) 0.065(2) Uani 1 1 d .
H21 H 0.7226 0.8198 0.0478 0.077 Uiso 1 1 calc R
C22 C 0.6248(7) 0.8168(5) 0.1317(3) 0.0461(16) Uani 1 1 d .
H22 H 0.6625 0.8672 0.1494 0.055 Uiso 1 1 calc R
C23 C 0.5309(7) 0.7646(4) 0.1640(3) 0.0376(15) Uani 1 1 d .
C24 C 0.3168(7) 0.5697(4) 0.1774(3) 0.0433(15) Uani 1 1 d .
H24A H 0.3170 0.5384 0.2173 0.052 Uiso 1 1 calc R
H24B H 0.3659 0.5338 0.1471 0.052 Uiso 1 1 calc R
C25 C 0.1715(8) 0.5786(4) 0.1556(4) 0.0527(18) Uani 1 1 d .
C26 C 0.0633(10) 0.5625(6) 0.1985(4) 0.084(3) Uani 1 1 d .
H26 H 0.0823 0.5520 0.2409 0.100 Uiso 1 1 calc R
C27 C -0.0732(11) 0.5625(7) 0.1771(7) 0.112(4) Uani 1 1 d .
H27 H -0.1448 0.5510 0.2048 0.134 Uiso 1 1 calc R
C28 C -0.0983(14) 0.5796(8) 0.1152(8) 0.126(5) Uani 1 1 d .
H28 H -0.1879 0.5796 0.1005 0.152 Uiso 1 1 calc R
C29 C 0.0023(14) 0.5960(7) 0.0760(7) 0.125(5) Uani 1 1 d .
H29 H -0.0180 0.6098 0.0343 0.150 Uiso 1 1 calc R
C30 C 0.1376(11) 0.5935(6) 0.0949(4) 0.089(3) Uani 1 1 d .
H30 H 0.2063 0.6022 0.0651 0.107 Uiso 1 1 calc R
C31 C 0.4937(6) 0.8470(4) 0.2673(3) 0.0349(14) Uani 1 1 d .
H31A H 0.5594 0.8877 0.2494 0.042 Uiso 1 1 calc R
H31B H 0.5280 0.8277 0.3080 0.042 Uiso 1 1 calc R
C32 C 0.3577(6) 0.8922(4) 0.2756(3) 0.0361(15) Uani 1 1 d .
H32A H 0.3203 0.9064 0.2345 0.043 Uiso 1 1 calc R
H32B H 0.3712 0.9469 0.2984 0.043 Uiso 1 1 calc R

loop_
_atom_site_aniso_label
_atom_site_aniso_U_11
_atom_site_aniso_U_22
_atom_site_aniso_U_33
_atom_site_aniso_U_23
_atom_site_aniso_U_13
_atom_site_aniso_U_12
Ni1 0.0338(4) 0.0278(4) 0.0302(3) -0.0015(3) 0.0034(3) -0.0027(4)
Ni2 0.0356(4) 0.0274(4) 0.0315(4) -0.0022(3) 0.0023(3) -0.0037(4)
Br1 0.0715(5) 0.0579(4) 0.0479(4) 0.0008(3) -0.0019(4) -0.0274(4)
Br2 0.0681(5) 0.0432(4) 0.0489(4) -0.0005(3) -0.0027(4) 0.0088(4)
S1 0.0374(8) 0.0346(8) 0.0407(8) -0.0019(7) 0.0065(7) -0.0089(8)
S2 0.0376(8) 0.0324(8) 0.0356(7) -0.0021(6) -0.0007(7) 0.0019(7)
N1 0.039(3) 0.030(3) 0.029(2) -0.0010(19) 0.004(2) 0.000(2)
N2 0.033(3) 0.030(3) 0.038(3) -0.002(2) 0.001(2) 0.000(2)
N3 0.048(3) 0.038(3) 0.033(3) -0.006(2) 0.003(3) 0.003(2)
N4 0.033(3) 0.032(3) 0.032(3) -0.004(2) 0.005(2) -0.002(2)
C1 0.035(3) 0.030(3) 0.038(3) -0.004(2) 0.001(3) -0.011(3)
C2 0.035(3) 0.041(3) 0.033(3) 0.004(3) 0.002(3) -0.012(3)
C3 0.050(4) 0.043(4) 0.038(3) -0.005(3) 0.000(3) -0.003(3)
C4 0.053(5) 0.076(5) 0.038(4) -0.006(4) -0.004(4) -0.005(4)
C5 0.053(4) 0.067(5) 0.040(4) 0.015(4) -0.014(3) -0.014(4)
C6 0.047(4) 0.043(4) 0.057(4) 0.007(3) 0.000(3) -0.009(3)
C7 0.038(4) 0.037(3) 0.032(3) 0.008(3) 0.001(3) -0.012(3)
C8 0.028(3) 0.041(3) 0.041(3) -0.002(3) 0.003(3) 0.001(3)
C9 0.036(3) 0.038(3) 0.024(3) -0.003(2) 0.006(3) -0.001(3)
C10 0.039(4) 0.037(3) 0.044(3) -0.003(3) 0.007(3) 0.005(3)
C11 0.069(5) 0.031(3) 0.051(4) -0.007(3) 0.016(4) -0.001(3)
C12 0.074(6) 0.047(4) 0.049(4) -0.011(3) 0.004(4) -0.021(4)
C13 0.050(5) 0.058(5) 0.090(6) -0.002(4) -0.024(4) -0.002(4)
C14 0.049(4) 0.033(3) 0.075(5) -0.014(3) -0.014(4) 0.009(3)
C15 0.056(5) 0.041(4) 0.043(4) 0.008(3) 0.005(3) 0.002(3)
C16 0.053(4) 0.032(3) 0.038(3) -0.001(3) 0.008(3) -0.009(3)
C17 0.035(3) 0.028(3) 0.035(3) 0.001(2) -0.003(3) 0.010(3)
C18 0.046(4) 0.038(3) 0.036(3) -0.001(3) 0.003(3) 0.015(3)
C19 0.086(5) 0.046(4) 0.028(3) -0.010(3) -0.002(4) 0.014(4)
C20 0.085(6) 0.063(5) 0.045(4) 0.001(4) 0.018(4) 0.016(5)
C21 0.066(5) 0.074(5) 0.053(4) 0.011(4) 0.025(4) 0.006(4)
C22 0.055(4) 0.046(4) 0.038(3) 0.005(3) 0.009(3) -0.004(4)
C23 0.046(4) 0.040(3) 0.027(3) 0.000(3) -0.002(3) 0.018(3)
C24 0.061(4) 0.031(3) 0.039(3) -0.007(3) -0.001(3) 0.002(3)
C25 0.056(5) 0.032(3) 0.070(5) -0.015(3) 0.000(4) -0.009(3)
C26 0.091(7) 0.065(6) 0.095(7) -0.030(5) 0.025(6) -0.008(6)
C27 0.067(7) 0.078(7) 0.190(13) -0.053(9) 0.038(9) -0.019(6)
C28 0.092(9) 0.067(7) 0.220(17) -0.026(10) -0.045(12) 0.005(7)
C29 0.125(10) 0.100(9) 0.149(11) 0.058(8) -0.079(10) -0.051(8)
C30 0.094(7) 0.082(7) 0.092(7) 0.027(5) -0.048(6) -0.035(6)
C31 0.039(4) 0.037(3) 0.029(3) -0.001(2) 0.006(3) -0.011(3)
C32 0.051(4) 0.028(3) 0.029(3) 0.002(2) 0.003(3) -0.002(3)

loop_
_atom_type_symbol
_atom_type_description
_atom_type_scat_dispersion_real
_atom_type_scat_dispersion_imag
_atom_type_scat_source
C C 0.0033 0.0016 'International Tables Vol C Tables 4.2.6.8 and 6.1.1.4'
H H 0.0000 0.0000 'International Tables Vol C Tables 4.2.6.8 and 6.1.1.4'
N N 0.0061 0.0033 'International Tables Vol C Tables 4.2.6.8 and 6.1.1.4'
S S 0.1246 0.1234 'International Tables Vol C Tables 4.2.6.8 and 6.1.1.4'
Ni Ni 0.3393 1.1124 'International Tables Vol C Tables 4.2.6.8 and 6.1.1.4'
Br Br -0.2901 2.4595 'International Tables Vol C Tables 4.2.6.8 and 6.1.1.4'

loop_
_geom_angle_atom_site_label_1
_geom_angle_atom_site_label_2
_geom_angle_atom_site_label_3
_geom_angle
C1 Ni1 S1 92.66(17)
C1 Ni1 S2 169.37(18)
S1 Ni1 S2 78.88(6)
C1 Ni1 Br1 91.24(17)
S1 Ni1 Br1 167.53(6)
S2 Ni1 Br1 98.38(5)
C17 Ni2 S2 92.61(17)
C17 Ni2 S1 170.45(17)
S2 Ni2 S1 78.61(6)
C17 Ni2 Br2 92.13(16)
S2 Ni2 Br2 168.65(5)
S1 Ni2 Br2 97.19(5)
C16 S1 Ni1 108.2(2)
C16 S1 Ni2 112.6(2)
Ni1 S1 Ni2 82.69(6)
C32 S2 Ni2 108.5(2)
C32 S2 Ni1 111.4(2)
Ni2 S2 Ni1 82.72(6)
C1 N1 C2 110.0(5)
C1 N1 C8 124.8(4)
C2 N1 C8 125.2(4)
C1 N2 C7 111.6(5)
C1 N2 C15 121.3(5)
C7 N2 C15 126.3(5)
C17 N3 C18 109.8(5)
C17 N3 C24 127.0(5)
C18 N3 C24 123.2(5)
C17 N4 C23 111.5(5)
C17 N4 C31 123.2(5)
C23 N4 C31 124.8(5)
N2 C1 N1 104.8(5)
N2 C1 Ni1 124.1(4)
N1 C1 Ni1 131.1(4)
C7 C2 C3 121.8(5)
C7 C2 N1 107.0(5)
C3 C2 N1 131.1(6)
C4 C3 C2 116.2(6)
C3 C4 C5 122.3(6)
C6 C5 C4 121.8(6)
C5 C6 C7 116.1(7)
C2 C7 N2 106.5(5)
C2 C7 C6 121.8(6)
N2 C7 C6 131.6(6)
N1 C8 C9 115.1(5)
C10 C9 C14 117.9(6)
C10 C9 C8 119.7(6)
C14 C9 C8 122.3(5)
C9 C10 C11 121.8(6)
C10 C11 C12 119.1(6)
C13 C12 C11 120.0(7)
C12 C13 C14 120.1(7)
C13 C14 C9 121.0(6)
N2 C15 C16 109.7(5)
C15 C16 S1 112.2(4)
N4 C17 N3 106.6(5)
N4 C17 Ni2 122.9(4)
N3 C17 Ni2 130.6(4)
C23 C18 C19 120.8(6)
C23 C18 N3 106.7(5)
C19 C18 N3 132.5(6)
C20 C19 C18 116.3(6)
C21 C20 C19 122.7(6)
C20 C21 C22 121.5(7)
C23 C22 C21 115.5(6)
C18 C23 C22 123.1(6)
C18 C23 N4 105.3(5)
C22 C23 N4 131.5(6)
N3 C24 C25 115.6(5)
C30 C25 C26 117.3(8)
C30 C25 C24 122.9(8)
C26 C25 C24 119.6(7)
C27 C26 C25 120.0(10)
C28 C27 C26 118.8(12)
C29 C28 C27 120.8(13)
C28 C29 C30 122.0(12)
C25 C30 C29 121.1(11)
N4 C31 C32 109.4(5)
C31 C32 S2 112.2(4)

loop_
_geom_bond_atom_site_label_1
_geom_bond_atom_site_label_2
_geom_bond_distance
Ni1 C1 1.873(6)
Ni1 S1 2.1740(17)
Ni1 S2 2.2329(16)
Ni1 Br1 2.2979(10)
Ni2 C17 1.892(5)
Ni2 S2 2.1799(16)
Ni2 S1 2.2398(15)
Ni2 Br2 2.3266(10)
S1 C16 1.830(6)
S2 C32 1.823(6)
N1 C1 1.376(7)
N1 C2 1.398(7)
N1 C8 1.462(7)
N2 C1 1.365(7)
N2 C7 1.380(7)
N2 C15 1.441(7)
N3 C17 1.361(7)
N3 C18 1.403(7)
N3 C24 1.458(8)
N4 C17 1.336(7)
N4 C23 1.403(7)
N4 C31 1.471(7)
C2 C7 1.370(9)
C2 C3 1.387(8)
C3 C4 1.356(9)
C4 C5 1.386(10)
C5 C6 1.371(9)
C6 C7 1.384(9)
C8 C9 1.508(8)
C9 C10 1.361(8)
C9 C14 1.389(9)
C10 C11 1.379(9)
C11 C12 1.380(11)
C12 C13 1.361(10)
C13 C14 1.370(9)
C15 C16 1.519(9)
C18 C23 1.387(9)
C18 C19 1.396(8)
C19 C20 1.385(10)
C20 C21 1.384(10)
C21 C22 1.395(9)
C22 C23 1.392(9)
C24 C25 1.500(10)
C25 C30 1.347(10)
C25 C26 1.417(11)
C26 C27 1.410(14)
C27 C28 1.358(16)
C28 C29 1.311(17)
C29 C30 1.383(15)
C31 C32 1.508(8)
